data_2200870
loop_
_publ_author_name
'Srinivasan, N.'
'Sridhar, B.'
'Rajaram, R. K.'

_publ_section_title
;
 <small>DL</small>-Valinium nitrate
;
_journal_issue 2
_journal_name_full 'Acta Crystallographica Section E'
_journal_page_first o95
_journal_page_last o97
_journal_paper_doi 10.1107/S1600536802000028
_journal_volume 58
_journal_year 2002
_chemical_formula_iupac 'C5 H12 N O2 1+, NO3 1-'
_chemical_formula_moiety 'C5 H12 N O2 1+, NO3 1-'
_chemical_formula_sum 'C5 H12 N2 O5'
_chemical_formula_weight 180.17
_chemical_name_common 'DL-valinium nitrate'
_chemical_name_systematic
;
DL-valinium nitrate
;
_space_group_IT_number 2
_symmetry_cell_setting triclinic
_symmetry_space_group_name_Hall '-P 1'
_symmetry_space_group_name_H-M 'P -1'
_atom_sites_solution_hydrogens geom
_atom_sites_solution_primary direct
_atom_sites_solution_secondary difmap
_audit_creation_method SHELXL-97
_cell_angle_alpha 108.52(3)
_cell_angle_beta 104.14(2)
_cell_angle_gamma 90.25(2)
_cell_formula_units_Z 8
_cell_length_a 9.5695(10)
_cell_length_b 11.2104(16)
_cell_length_c 17.537(3)
_cell_measurement_reflns_used 25
_cell_measurement_temperature 293(2)
_cell_measurement_theta_max 23.8
_cell_measurement_theta_min 15.2
_cell_volume 1723.0(6)
_computing_cell_refinement 'CAD-4 Software'
_computing_data_collection 'CAD-4 Software (Enraf-Nonius, 1989)'
_computing_data_reduction 'CAD-4 Software'
_computing_molecular_graphics 'PLATON (Spek, 1999)'
_computing_publication_material SHELXL97
_computing_structure_refinement 'SHELXL97 (Sheldrick, 1997)'
_computing_structure_solution 'SHELXS97 (Sheldrick, 1997)'
_diffrn_ambient_temperature 293(2)
_diffrn_measured_fraction_theta_full .955
_diffrn_measured_fraction_theta_max .957
_diffrn_measurement_device_type 'Enraf-Nonius sealed tube'
_diffrn_measurement_method \w-2\q
_diffrn_radiation_monochromator graphite
_diffrn_radiation_source 'fine-focus sealed tube'
_diffrn_radiation_type CuK\a
_diffrn_radiation_wavelength 1.54180
_diffrn_reflns_av_R_equivalents .012
_diffrn_reflns_av_sigmaI/netI .0144
_diffrn_reflns_limit_h_max 10
_diffrn_reflns_limit_h_min 0
_diffrn_reflns_limit_k_max 11
_diffrn_reflns_limit_k_min -12
_diffrn_reflns_limit_l_max 19
_diffrn_reflns_limit_l_min -19
_diffrn_reflns_number 5768
_diffrn_reflns_theta_full 32.50
_diffrn_reflns_theta_max 63.48
_diffrn_reflns_theta_min 2.75
_diffrn_standards_decay_% none
_diffrn_standards_interval_time 60
_diffrn_standards_number 3
_exptl_absorpt_coefficient_mu 1.079
_exptl_absorpt_correction_T_max .851
_exptl_absorpt_correction_T_min .712
_exptl_absorpt_correction_type '\y scan'
_exptl_absorpt_process_details '(North et al., 1968)'
_exptl_crystal_colour colorless
_exptl_crystal_density_diffrn 1.389
_exptl_crystal_density_meas 1.375
_exptl_crystal_density_method 'flotation using mixture of carbon tetrachloride and xylene'
_exptl_crystal_description needle
_exptl_crystal_F_000 768
_exptl_crystal_size_max .45
_exptl_crystal_size_mid .3
_exptl_crystal_size_min .15
_refine_diff_density_max .43
_refine_diff_density_min -.31
_refine_ls_extinction_coef .0049(4)
_refine_ls_extinction_expression Fc^*^=kFc[1+0.001xFc^2^\l^3^/sin(2\q)]^-1/4^
_refine_ls_extinction_method SHELXL97
_refine_ls_goodness_of_fit_ref 1.11
_refine_ls_hydrogen_treatment constr
_refine_ls_matrix_type full
_refine_ls_number_parameters 435
_refine_ls_number_reflns 5409
_refine_ls_number_restraints 0
_refine_ls_restrained_S_all 1.11
_refine_ls_R_factor_all .071
_refine_ls_R_factor_gt .055
_refine_ls_shift/su_max .001
_refine_ls_shift/su_mean <0.001
_refine_ls_structure_factor_coef Fsqd
_refine_ls_weighting_details 'calc w = 1/[\s^2^(Fo^2^)+(0.0809P)^2^+1.5449P] where P = (Fo^2^+2Fc^2^)/3'
_refine_ls_weighting_scheme calc
_refine_ls_wR_factor_gt .147
_refine_ls_wR_factor_ref .180
_reflns_number_gt 4447
_reflns_number_total 5409
_reflns_threshold_expression I>2\s(I)
_cod_data_source_file ci6077.cif
_cod_data_source_block I
_cod_depositor_comments
;
The following automatic conversions were performed:
'_symmetry_cell_setting' value 'Triclinic' changed to 'triclinic'
according to '/home/saulius/struct/CIF-dictionaries/cif_core.dic'
dictionary named 'cif_core.dic' version 2.4.1 from 2010-06-29.

Automatic conversion script
Id: cif_fix_enum 1527 2010-12-29 10:47:43Z saulius 

The following automatic conversions were performed:

'_symmetry_cell_setting' value 'Triclinic' changed to 'triclinic'
according to /home/saulius/struct/CIF-dictionaries/cif_core.dic
dictionary named 'cif_core.dic' version 2.4.1 from 2010-06-29.

Automatic conversion script
Id: cif_fix_values 1715 2011-07-08 13:25:40Z adriana 
;
_cod_original_cell_volume 1722.9(4)
_cod_database_code 2200870
_cod_database_fobs_code 2200870

loop_
_symmetry_equiv_pos_as_xyz
'x, y, z'
'-x, -y, -z'

loop_
_atom_site_label
_atom_site_fract_x
_atom_site_fract_y
_atom_site_fract_z
_atom_site_U_iso_or_equiv
_atom_site_adp_type
_atom_site_calc_flag
_atom_site_refinement_flags
_atom_site_occupancy
_atom_site_disorder_assembly
_atom_site_disorder_group
_atom_site_type_symbol
N1 .1736(3) .6748(3) .51090(16) .0383(6) Uani d . 1 . . N
O1A .1612(3) .6144(3) .55649(16) .0536(7) Uani d . 1 . . O
O1B .1719(3) .6211(2) .43638(14) .0524(7) Uani d . 1 . . O
O1C .1884(3) .7944(2) .53753(14) .0498(6) Uani d . 1 . . O
N2 .1416(3) .1749(3) .50931(16) .0397(6) Uani d . 1 . . N
O2A .1516(3) .1128(3) .55619(17) .0629(8) Uani d . 1 . . O
O2B .1337(3) .1246(2) .43381(15) .0554(7) Uani d . 1 . . O
O2C .1368(3) .2936(2) .53592(14) .0489(6) Uani d . 1 . . O
N3 .1704(3) .3332(3) .01105(17) .0397(6) Uani d . 1 . . N
O3A .1595(3) .4387(2) .05717(16) .0547(7) Uani d . 1 . . O
O3B .1713(3) .3136(2) -.06314(15) .0569(7) Uani d . 1 . . O
O3C .1811(3) .2391(2) .03680(14) .0482(6) Uani d . 1 . . O
N4 .8549(3) .1627(3) -.00921(16) .0382(6) Uani d . 1 . . N
O4A .8463(3) .0542(2) -.05549(17) .0622(8) Uani d . 1 . . O
O4B .8636(3) .1893(2) .06651(14) .0531(7) Uani d . 1 . . O
O4C .8580(3) .2546(2) -.03675(14) .0507(6) Uani d . 1 . . O
O11 .8927(3) 1.1682(2) .25717(14) .0470(6) Uani d . 1 . . O
O12 .7869(3) 1.0479(3) .31090(14) .0619(8) Uani d . 1 . . O
H12 .8094 1.1098 .3533 .093 Uiso calc R 1 . . H
C11 .8311(3) 1.0710(3) .25139(18) .0359(7) Uani d . 1 . . C
C12 .7917(3) .9582(3) .17196(18) .0333(7) Uani d . 1 . . C
H12A .8145 .8819 .1866 .040 Uiso calc R 1 . . H
N11 .8853(3) .9727(2) .11845(15) .0344(6) Uani d . 1 . . N
H11A .8642 .9077 .0712 .052 Uiso calc R 1 . . H
H11B .9778 .9749 .1451 .052 Uiso calc R 1 . . H
H11C .8700 1.0442 .1071 .052 Uiso calc R 1 . . H
C13 .6305(4) .9430(3) .1256(2) .0463(8) Uani d . 1 . . C
H13 .6212 .8848 .0691 .056 Uiso calc R 1 . . H
C14 .5402(5) .8813(5) .1654(3) .0739(13) Uani d . 1 . . C
H14A .5795 .8044 .1700 .111 Uiso calc R 1 . . H
H14B .4423 .8626 .1315 .111 Uiso calc R 1 . . H
H14C .5417 .9378 .2198 .111 Uiso calc R 1 . . H
C15 .5736(5) 1.0651(5) .1170(3) .0711(12) Uani d . 1 . . C
H15A .6333 1.1015 .0919 .107 Uiso calc R 1 . . H
H15B .5753 1.1230 .1710 .107 Uiso calc R 1 . . H
H15C .4761 1.0482 .0826 .107 Uiso calc R 1 . . H
O21 .1042(3) .9136(2) .24535(14) .0468(6) Uani d . 1 . . O
O22 .2003(3) .7362(3) .18907(14) .0593(8) Uani d . 1 . . O
H22 .1754 .7553 .1466 .089 Uiso calc R 1 . . H
C21 .1632(3) .8214(3) .25036(18) .0351(7) Uani d . 1 . . C
C22 .2082(3) .7892(3) .33035(18) .0351(7) Uani d . 1 . . C
H22A .1868 .6981 .3167 .042 Uiso calc R 1 . . H
N21 .1160(3) .8569(2) .38509(15) .0349(6) Uani d . 1 . . N
H21A .1394 .8401 .4327 .052 Uiso calc R 1 . . H
H21B .0233 .8312 .3595 .052 Uiso calc R 1 . . H
H21C .1304 .9397 .3956 .052 Uiso calc R 1 . . H
C23 .3694(4) .8233(4) .3754(2) .0460(8) Uani d . 1 . . C
H23 .3813 .8205 .4319 .055 Uiso calc R 1 . . H
C24 .4604(5) .7251(5) .3340(3) .0750(14) Uani d . 1 . . C
H24A .4234 .6425 .3291 .112 Uiso calc R 1 . . H
H24B .5589 .7418 .3671 .112 Uiso calc R 1 . . H
H24C .4566 .7289 .2796 .112 Uiso calc R 1 . . H
C25 .4237(4) .9557(4) .3841(3) .0658(11) Uani d . 1 . . C
H25A .3643 1.0157 .4103 .099 Uiso calc R 1 . . H
H25B .4192 .9609 .3299 .099 Uiso calc R 1 . . H
H25C .5219 .9744 .4174 .099 Uiso calc R 1 . . H
O31 .8968(3) .6711(2) .25551(14) .0475(6) Uani d . 1 . . O
O32 .8201(3) .5390(2) .31209(14) .0573(7) Uani d . 1 . . O
H32 .8487 .5985 .3554 .086 Uiso calc R 1 . . H
C31 .8441(3) .5699(3) .24979(18) .0345(7) Uani d . 1 . . C
C32 .7936(3) .4635(3) .16793(17) .0314(6) Uani d . 1 . . C
H32A .8012 .3824 .1780 .038 Uiso calc R 1 . . H
N31 .8923(3) .4737(2) .11565(15) .0344(6) Uani d . 1 . . N
H31A .8658 .4123 .0667 .052 Uiso calc R 1 . . H
H31B .9827 .4666 .1414 .052 Uiso calc R 1 . . H
H31C .8872 .5483 .1077 .052 Uiso calc R 1 . . H
C33 .6353(4) .4736(3) .1242(2) .0430(8) Uani d . 1 . . C
H33 .6268 .5595 .1219 .052 Uiso calc R 1 . . H
C34 .5349(5) .4500(6) .1735(3) .0844(16) Uani d . 1 . . C
H34A .5641 .5082 .2294 .127 Uiso calc R 1 . . H
H34B .5393 .3651 .1747 .127 Uiso calc R 1 . . H
H34C .4377 .4618 .1478 .127 Uiso calc R 1 . . H
C35 .5889(4) .3815(4) .0358(2) .0606(11) Uani d . 1 . . C
H35A .6527 .3961 .0045 .091 Uiso calc R 1 . . H
H35B .4918 .3936 .0101 .091 Uiso calc R 1 . . H
H35C .5929 .2965 .0370 .091 Uiso calc R 1 . . H
O41 .1078(3) .4142(2) .24196(14) .0470(6) Uani d . 1 . . O
O42 .1884(3) .2272(3) .18719(14) .0566(7) Uani d . 1 . . O
H42 .1615 .2429 .1436 .085 Uiso calc R 1 . . H
C41 .1609(3) .3196(3) .24838(18) .0349(7) Uani d . 1 . . C
C42 .2078(3) .2956(3) .33083(17) .0318(7) Uani d . 1 . . C
H42A .2007 .2044 .3209 .038 Uiso calc R 1 . . H
N41 .1078(3) .3558(2) .38156(15) .0341(6) Uani d . 1 . . N
H41A .1331 .3433 .4306 .051 Uiso calc R 1 . . H
H41B .0178 .3220 .3550 .051 Uiso calc R 1 . . H
H41C .1127 .4384 .3895 .051 Uiso calc R 1 . . H
C43 .3651(4) .3510(4) .3754(2) .0441(8) Uani d . 1 . . C
H43 .3716 .4404 .3799 .053 Uiso calc R 1 . . H
C44 .4689(5) .2850(6) .3252(3) .0845(16) Uani d . 1 . . C
H44A .4392 .2900 .2700 .127 Uiso calc R 1 . . H
H44B .4678 .1980 .3222 .127 Uiso calc R 1 . . H
H44C .5650 .3254 .3519 .127 Uiso calc R 1 . . H
C45 .4122(4) .3429(4) .4625(2) .0593(10) Uani d . 1 . . C
H45A .3469 .3844 .4941 .089 Uiso calc R 1 . . H
H45B .5083 .3833 .4892 .089 Uiso calc R 1 . . H
H45C .4111 .2558 .4594 .089 Uiso calc R 1 . . H

loop_
_atom_site_aniso_label
_atom_site_aniso_U_11
_atom_site_aniso_U_22
_atom_site_aniso_U_33
_atom_site_aniso_U_12
_atom_site_aniso_U_13
_atom_site_aniso_U_23
N1 .0445(15) .0408(16) .0332(15) .0095(12) .0112(11) .0160(12)
O1A .0677(17) .0613(17) .0492(15) .0133(13) .0218(13) .0368(13)
O1B .0895(19) .0365(13) .0343(13) .0090(12) .0270(12) .0076(10)
O1C .0804(18) .0363(14) .0311(12) .0042(12) .0161(12) .0075(10)
N2 .0472(16) .0418(16) .0358(15) .0136(12) .0165(12) .0162(13)
O2A .087(2) .0676(18) .0550(16) .0205(15) .0277(15) .0412(15)
O2B .095(2) .0382(14) .0376(14) .0090(13) .0312(13) .0081(10)
O2C .0741(17) .0393(14) .0322(12) .0129(12) .0156(11) .0086(10)
N3 .0483(16) .0375(16) .0356(15) .0060(12) .0143(12) .0123(12)
O3A .0746(18) .0352(14) .0520(15) .0093(12) .0278(13) .0027(11)
O3B .101(2) .0456(14) .0380(14) .0210(14) .0335(14) .0204(11)
O3C .0761(17) .0411(13) .0318(12) .0097(12) .0156(11) .0164(10)
N4 .0436(15) .0382(16) .0354(15) .0045(12) .0150(12) .0119(12)
O4A .090(2) .0360(14) .0525(16) .0062(13) .0262(15) -.0026(12)
O4B .0886(19) .0457(14) .0350(13) .0162(13) .0275(12) .0182(11)
O4C .0784(18) .0453(14) .0316(12) .0034(12) .0147(12) .0166(10)
O11 .0607(15) .0418(14) .0333(12) -.0067(12) .0131(11) .0049(10)
O12 .100(2) .0550(16) .0260(12) -.0188(14) .0251(13) .0008(11)
C11 .0423(17) .0397(19) .0247(15) .0016(14) .0078(13) .0100(13)
C12 .0451(18) .0307(16) .0264(15) .0025(13) .0134(13) .0095(12)
N11 .0417(14) .0354(14) .0264(13) .0080(11) .0117(11) .0083(11)
C13 .0431(19) .054(2) .0357(18) .0001(15) .0122(14) .0052(15)
C14 .062(3) .091(3) .064(3) -.022(2) .019(2) .017(2)
C15 .054(2) .086(3) .073(3) .021(2) .009(2) .031(2)
O21 .0608(15) .0515(15) .0341(12) .0209(12) .0119(11) .0222(11)
O22 .096(2) .0636(17) .0251(12) .0341(15) .0230(12) .0175(11)
C21 .0420(17) .0373(17) .0257(15) .0055(14) .0080(13) .0106(13)
C22 .0477(18) .0340(16) .0273(15) .0129(14) .0125(13) .0129(12)
N21 .0452(15) .0356(14) .0253(13) .0063(11) .0109(11) .0106(11)
C23 .0480(19) .058(2) .0327(17) .0141(16) .0096(14) .0171(15)
C24 .063(3) .097(4) .068(3) .040(3) .022(2) .027(3)
C25 .051(2) .071(3) .065(3) -.005(2) .0113(19) .011(2)
O31 .0638(15) .0398(14) .0333(12) -.0064(11) .0123(11) .0049(10)
O32 .094(2) .0496(15) .0270(12) -.0076(14) .0201(12) .0073(11)
C31 .0393(17) .0400(19) .0255(15) .0065(14) .0091(12) .0120(13)
C32 .0403(17) .0294(15) .0249(14) .0031(12) .0093(12) .0087(12)
N31 .0425(14) .0339(14) .0265(13) .0078(11) .0094(11) .0090(11)
C33 .0415(18) .0401(18) .0410(18) .0068(14) .0084(14) .0063(14)
C34 .053(3) .120(4) .069(3) -.002(3) .023(2) .011(3)
C35 .060(2) .057(2) .052(2) .0129(19) .0000(18) .0101(18)
O41 .0615(15) .0510(15) .0317(12) .0209(12) .0100(11) .0193(11)
O42 .0865(19) .0593(16) .0250(12) .0283(14) .0162(12) .0136(11)
C41 .0399(17) .0360(17) .0265(15) .0073(14) .0071(13) .0084(13)
C42 .0421(17) .0314(16) .0258(15) .0119(13) .0128(12) .0115(12)
N41 .0445(15) .0340(14) .0252(12) .0060(11) .0096(11) .0113(11)
C43 .0437(18) .059(2) .0350(17) .0053(16) .0086(14) .0236(16)
C44 .050(2) .142(5) .064(3) .020(3) .022(2) .031(3)
C45 .057(2) .075(3) .045(2) .001(2) -.0009(17) .0284(19)

loop_
_atom_type_symbol
_atom_type_description
_atom_type_scat_dispersion_real
_atom_type_scat_dispersion_imag
_atom_type_scat_source
C C .0181 .0091 'International Tables Vol C Tables 4.2.6.8 and 6.1.1.4'
H H .0000 .0000 'International Tables Vol C Tables 4.2.6.8 and 6.1.1.4'
O O .0492 .0322 'International Tables Vol C Tables 4.2.6.8 and 6.1.1.4'
N N .0311 .0180 'International Tables Vol C Tables 4.2.6.8 and 6.1.1.4'

loop_
_geom_angle_atom_site_label_1
_geom_angle_atom_site_label_2
_geom_angle_atom_site_label_3
_geom_angle
O1A N1 O1B 121.4(3)
O1A N1 O1C 121.2(3)
O1B N1 O1C 117.4(3)
O2A N2 O2B 121.8(3)
O2A N2 O2C 120.8(3)
O2B N2 O2C 117.4(3)
O3A N3 O3B 121.6(3)
O3A N3 O3C 121.1(3)
O3B N3 O3C 117.3(3)
O4A N4 O4B 122.4(3)
O4A N4 O4C 120.6(3)
O4B N4 O4C 117.0(3)
C11 O12 H12 109.5
O11 C11 O12 125.6(3)
O11 C11 C12 123.4(3)
O12 C11 C12 111.0(3)
N11 C12 C11 107.6(2)
N11 C12 C13 111.2(2)
C11 C12 C13 113.2(3)
N11 C12 H12A 108.2
C11 C12 H12A 108.2
C13 C12 H12A 108.2
C12 N11 H11A 109.5
C12 N11 H11B 109.5
H11A N11 H11B 109.5
C12 N11 H11C 109.5
H11A N11 H11C 109.5
H11B N11 H11C 109.5
C15 C13 C14 111.8(4)
C15 C13 C12 113.2(3)
C14 C13 C12 110.8(3)
C15 C13 H13 106.9
C14 C13 H13 106.9
C12 C13 H13 106.9
C13 C14 H14A 109.5
C13 C14 H14B 109.5
H14A C14 H14B 109.5
C13 C14 H14C 109.5
H14A C14 H14C 109.5
H14B C14 H14C 109.5
C13 C15 H15A 109.5
C13 C15 H15B 109.5
H15A C15 H15B 109.5
C13 C15 H15C 109.5
H15A C15 H15C 109.5
H15B C15 H15C 109.5
C21 O22 H22 109.5
O21 C21 O22 125.4(3)
O21 C21 C22 123.7(3)
O22 C21 C22 110.9(3)
N21 C22 C21 107.0(2)
N21 C22 C23 110.8(3)
C21 C22 C23 113.8(3)
N21 C22 H22A 108.4
C21 C22 H22A 108.4
C23 C22 H22A 108.4
C22 N21 H21A 109.5
C22 N21 H21B 109.5
H21A N21 H21B 109.5
C22 N21 H21C 109.5
H21A N21 H21C 109.5
H21B N21 H21C 109.5
C25 C23 C24 111.3(4)
C25 C23 C22 113.5(3)
C24 C23 C22 110.7(3)
C25 C23 H23 107.0
C24 C23 H23 107.0
C22 C23 H23 107.0
C23 C24 H24A 109.5
C23 C24 H24B 109.5
H24A C24 H24B 109.5
C23 C24 H24C 109.5
H24A C24 H24C 109.5
H24B C24 H24C 109.5
C23 C25 H25A 109.5
C23 C25 H25B 109.5
H25A C25 H25B 109.5
C23 C25 H25C 109.5
H25A C25 H25C 109.5
H25B C25 H25C 109.5
C31 O32 H32 109.5
O31 C31 O32 125.1(3)
O31 C31 C32 123.0(3)
O32 C31 C32 111.9(3)
N31 C32 C31 106.9(2)
N31 C32 C33 110.7(2)
C31 C32 C33 110.9(2)
N31 C32 H32A 109.4
C31 C32 H32A 109.4
C33 C32 H32A 109.4
C32 N31 H31A 109.5
C32 N31 H31B 109.5
H31A N31 H31B 109.5
C32 N31 H31C 109.5
H31A N31 H31C 109.5
H31B N31 H31C 109.5
C34 C33 C35 109.4(3)
C34 C33 C32 110.2(3)
C35 C33 C32 112.2(3)
C34 C33 H33 108.3
C35 C33 H33 108.3
C32 C33 H33 108.3
C33 C34 H34A 109.5
C33 C34 H34B 109.5
H34A C34 H34B 109.5
C33 C34 H34C 109.5
H34A C34 H34C 109.5
H34B C34 H34C 109.5
C33 C35 H35A 109.5
C33 C35 H35B 109.5
H35A C35 H35B 109.5
C33 C35 H35C 109.5
H35A C35 H35C 109.5
H35B C35 H35C 109.5
C41 O42 H42 109.5
O41 C41 O42 125.4(3)
O41 C41 C42 122.7(3)
O42 C41 C42 111.9(3)
N41 C42 C41 107.5(2)
N41 C42 C43 110.9(3)
C41 C42 C43 110.1(3)
N41 C42 H42A 109.4
C41 C42 H42A 109.4
C43 C42 H42A 109.4
C42 N41 H41A 109.5
C42 N41 H41B 109.5
H41A N41 H41B 109.5
C42 N41 H41C 109.5
H41A N41 H41C 109.5
H41B N41 H41C 109.5
C45 C43 C44 109.4(3)
C45 C43 C42 112.3(3)
C44 C43 C42 111.0(3)
C45 C43 H43 108.0
C44 C43 H43 108.0
C42 C43 H43 108.0
C43 C44 H44A 109.5
C43 C44 H44B 109.5
H44A C44 H44B 109.5
C43 C44 H44C 109.5
H44A C44 H44C 109.5
H44B C44 H44C 109.5
C43 C45 H45A 109.5
C43 C45 H45B 109.5
H45A C45 H45B 109.5
C43 C45 H45C 109.5
H45A C45 H45C 109.5
H45B C45 H45C 109.5

loop_
_geom_bond_atom_site_label_1
_geom_bond_atom_site_label_2
_geom_bond_site_symmetry_2
_geom_bond_distance
_geom_bond_publ_flag
N1 O1A . 1.226(3) yes
N1 O1B . 1.249(3) yes
N1 O1C . 1.266(4) yes
N2 O2A . 1.222(4) yes
N2 O2B . 1.246(3) yes
N2 O2C . 1.268(4) yes
N3 O3A . 1.224(4) yes
N3 O3B . 1.251(3) yes
N3 O3C . 1.268(4) yes
N4 O4A . 1.218(4) yes
N4 O4B . 1.246(3) yes
N4 O4C . 1.272(4) yes
O11 C11 . 1.199(4) yes
O12 C11 . 1.312(4) yes
O12 H12 . .82 ?
C11 C12 . 1.517(4) ?
C12 N11 . 1.488(4) ?
C12 C13 . 1.539(5) ?
C12 H12A . .98 ?
N11 H11A . .89 ?
N11 H11B . .89 ?
N11 H11C . .89 ?
C13 C15 . 1.513(6) ?
C13 C14 . 1.520(5) ?
C13 H13 . .98 ?
C14 H14A . .96 ?
C14 H14B . .96 ?
C14 H14C . .96 ?
C15 H15A . .96 ?
C15 H15B . .96 ?
C15 H15C . .96 ?
O21 C21 . 1.197(4) yes
O22 C21 . 1.315(4) yes
O22 H22 . .82 ?
C21 C22 . 1.521(4) ?
C22 N21 . 1.494(4) ?
C22 C23 . 1.535(5) ?
C22 H22A . .98 ?
N21 H21A . .89 ?
N21 H21B . .89 ?
N21 H21C . .89 ?
C23 C25 . 1.519(6) ?
C23 C24 . 1.520(5) ?
C23 H23 . .98 ?
C24 H24A . .96 ?
C24 H24B . .96 ?
C24 H24C . .96 ?
C25 H25A . .96 ?
C25 H25B . .96 ?
C25 H25C . .96 ?
O31 C31 . 1.204(4) yes
O32 C31 . 1.315(4) yes
O32 H32 . .82 ?
C31 C32 . 1.512(4) ?
C32 N31 . 1.495(4) ?
C32 C33 . 1.543(4) ?
C32 H32A . .98 ?
N31 H31A . .89 ?
N31 H31B . .89 ?
N31 H31C . .89 ?
C33 C34 . 1.514(6) ?
C33 C35 . 1.519(5) ?
C33 H33 . .98 ?
C34 H34A . .96 ?
C34 H34B . .96 ?
C34 H34C . .96 ?
C35 H35A . .96 ?
C35 H35B . .96 ?
C35 H35C . .96 ?
O41 C41 . 1.204(4) yes
O42 C41 . 1.314(4) yes
O42 H42 . .82 ?
C41 C42 . 1.515(4) ?
C42 N41 . 1.485(4) ?
C42 C43 . 1.540(5) ?
C42 H42A . .98 ?
N41 H41A . .89 ?
N41 H41B . .89 ?
N41 H41C . .89 ?
C43 C45 . 1.516(5) ?
C43 C44 . 1.526(5) ?
C43 H43 . .98 ?
C44 H44A . .96 ?
C44 H44B . .96 ?
C44 H44C . .96 ?
C45 H45A . .96 ?
C45 H45B . .96 ?
C45 H45C . .96 ?

loop_
_geom_hbond_atom_site_label_D
_geom_hbond_atom_site_label_H
_geom_hbond_atom_site_label_A
_geom_hbond_site_symmetry_A
_geom_hbond_distance_DH
_geom_hbond_distance_HA
_geom_hbond_distance_DA
_geom_hbond_angle_DHA
O12 H12 O1C 2_676 .82 1.87 2.636(3) 155.1
N11 H11B O21 1_655 .89 2.18 2.907(3) 138.2
N11 H11B O4A 2_765 .89 2.53 3.014(4) 115.2
N11 H11C O4B 1_565 .89 1.97 2.843(4) 167.8
N11 H11A O3C 2_665 .89 2.02 2.914(4) 179.1
N11 H11A O3B 2_665 .89 2.46 3.048(4) 124.2
O22 H22 O4C 2_665 .82 1.84 2.628(3) 160.4
N21 H21C O2B 1_565 .89 1.96 2.840(4) 167.8
N21 H21A O1C . .89 2.01 2.899(3) 177.5
N21 H21A O1B . .89 2.50 3.061(4) 122.0
N21 H21B O31 1_455 .89 2.20 2.920(4) 137.7
N21 H21B O2A 2_566 .89 2.45 2.968(4) 117.4
O32 H32 O2C 2_666 .82 1.88 2.660(3) 159.7
N31 H31B O41 1_655 .89 2.13 2.885(3) 142.8
N31 H31B O3A 1_655 .89 2.47 2.963(4) 115.8
N31 H31A O4C . .89 2.08 2.946(4) 164.8
N31 H31A O4B . .89 2.50 3.019(4) 117.9
N31 H31C O3B 2_665 .89 1.97 2.835(4) 163.4
O42 H42 O3C . .82 1.91 2.667(3) 152.2
N41 H41B O11 1_445 .89 2.11 2.877(4) 143.9
N41 H41B O1A 2_566 .89 2.54 3.011(4) 113.6
N41 H41C O1B . .89 1.97 2.832(4) 162.5
N41 H41A O2C . .89 2.09 2.954(3) 165.1
N41 H41A O2B . .89 2.47 3.004(4) 119.0

loop_
_geom_torsion_atom_site_label_1
_geom_torsion_atom_site_label_2
_geom_torsion_atom_site_label_3
_geom_torsion_atom_site_label_4
_geom_torsion
_geom_torsion_publ_flag
O11 C11 C12 N11 19.9(4) yes
O12 C11 C12 N11 -161.0(3) ?
O11 C11 C12 C13 -103.4(4) ?
O12 C11 C12 C13 75.6(4) ?
N11 C12 C13 C15 -74.5(4) yes
C11 C12 C13 C15 46.8(4) ?
N11 C12 C13 C14 159.0(3) yes
C11 C12 C13 C14 -79.7(4) ?
O21 C21 C22 N21 22.6(4) yes
O22 C21 C22 N21 -158.5(3) ?
O21 C21 C22 C23 -100.1(4) ?
O22 C21 C22 C23 78.8(4) ?
N21 C22 C23 C25 -73.3(4) yes
C21 C22 C23 C25 47.3(4) ?
N21 C22 C23 C24 160.7(3) yes
C21 C22 C23 C24 -78.7(4) ?
O31 C31 C32 N31 33.1(4) yes
O32 C31 C32 N31 -148.5(3) ?
O31 C31 C32 C33 -87.7(4) ?
O32 C31 C32 C33 90.8(3) ?
N31 C32 C33 C34 174.3(3) yes
C31 C32 C33 C34 -67.3(4) ?
N31 C32 C33 C35 52.2(4) yes
C31 C32 C33 C35 170.7(3) ?
O41 C41 C42 N41 32.6(4) yes
O42 C41 C42 N41 -148.8(3) ?
O41 C41 C42 C43 -88.3(4) ?
O42 C41 C42 C43 90.2(3) ?
N41 C42 C43 C45 54.6(4) yes
C41 C42 C43 C45 173.5(3) ?
N41 C42 C43 C44 177.4(3) yes
C41 C42 C43 C44 -63.7(4) ?
